data_8100823
loop_
_publ_author_name
'Mrad, Mohamed L'ahbib'
'Ben Slimane, Amel'
'Rzaigui, Mohamed'

_publ_section_title
;
Crystal structure of hydrated tetrazinc cyclo-octaphosphate, Zn~4~
[P~8~O~24~] &#x00B7;~ ~18H~2~O
;
_journal_issue 4
_journal_name_full 'Zeitschrift f\"ur Kristallographie - New Crystal Structures'
_journal_page_first 481
_journal_page_last 482
_journal_volume 217
_journal_year 2002
_chemical_formula_moiety ' Zn~4~P~8~O~24~(H~2~O)~18'
_chemical_formula_structural 'Zn4 P8 O24 (H2 O)18'
_chemical_formula_sum 'H36 O42 P8 Zn4'
_chemical_formula_weight 1217.57
_space_group_IT_number 60
_symmetry_cell_setting orthorhombic
_symmetry_Int_Tables_number 60
_symmetry_space_group_name_Hall '-P 2n 2ab'
_symmetry_space_group_name_H-M 'P b c n'
_cell_angle_alpha 90
_cell_angle_beta 90
_cell_angle_gamma 90
_cell_formula_units_Z 4
_cell_length_a 14.566(4)
_cell_length_b 14.844(10)
_cell_length_c 16.311(2)
_cell_measurement_temperature 296.2
_cell_volume 3526.7(18)
_diffrn_ambient_temperature 296.2
_exptl_crystal_density_diffrn 2.293
_cod_original_formula_sum 'H36 O42 P8 Zn4 '
_cod_database_code 8100823

loop_
_symmetry_equiv_pos_as_xyz
'  +x,  +y,  +z'
1/2-x,1/2-y,1/2+z
'1/2+x,1/2-y,  -z'
'  -x,  +y,1/2-z'
'  -x,  -y,  -z'
1/2+x,1/2+y,1/2-z
'1/2-x,1/2+y,  +z'
'  +x,  -y,1/2+z'

loop_
_atom_site_label
_atom_site_fract_x
_atom_site_fract_y
_atom_site_fract_z
_atom_site_U_iso_or_equiv
_atom_site_occupancy
_atom_site_adp_type
_atom_site_calc_flag
_atom_site_type_symbol
Zn(1) 0.25416(4) 0.49568(4) 0.23725(4) 0.01669(13) 1.000 Uani d Zn
Zn(2) 0.48930(5) 0.24003(4) 0.08160(4) 0.0277(2) 1.000 Uani d Zn
P(1) 0.05932(9) 0.43944(9) 0.32085(9) 0.0145(3) 1.000 Uani d P
P(2) 0.19730(9) 0.29878(9) 0.31114(9) 0.0145(3) 1.000 Uani d P
P(3) 0.18565(9) 0.19402(9) 0.15991(9) 0.0142(3) 1.000 Uani d P
P(4) 0.04455(9) 0.05627(9) 0.17189(9) 0.0162(3) 1.000 Uani d p
O(1) 0.1212(2) 0.5083(2) 0.2845(2) 0.0179(9) 1.000 Uani d O
O(2) 0.0037(3) 0.4663(2) 0.3908(3) 0.0265(11) 1.000 Uani d O
O(3) 0.0000 0.3941(3) 0.2500 0.023(2) 0.500 Uani d O
O(4) 0.1135(2) 0.3505(2) 0.3504(2) 0.0166(9) 1.000 Uani d O
O(5) 0.2642(2) 0.3647(2) 0.2801(2) 0.0209(10) 1.000 Uani d O
O(6) 0.2278(2) 0.2302(2) 0.3710(2) 0.0197(9) 1.000 Uani d O
O(7) 0.1479(2) 0.2488(2) 0.2367(2) 0.0213(9) 1.000 Uani d O
O(8) 0.2551(2) 0.1276(2) 0.1884(2) 0.0168(9) 1.000 Uani d O
O(9) 0.2078(3) 0.2581(2) 0.0931(2) 0.0242(10) 1.000 Uani d O
O(10) 0.0959(2) 0.1420(2) 0.1337(2) 0.0162(9) 1.000 Uani d O
O(11) 0.1101(2) -0.0142(2) 0.1987(2) 0.0206(9) 1.000 Uani d O
O(12) 0.0000 0.1041(3) 0.2500 0.020(1) 0.500 Uani d O
O(13) -0.0261(3) 0.0299(3) 0.1133(3) 0.0256(11) 1.000 Uani d O
O(14) 0.4261(3) 0.2990(3) 0.1804(3) 0.0300(11) 1.000 Uani d O
O(15) 0.4143(3) 0.1248(3) 0.0970(3) 0.0325(12) 1.000 Uani d O
O(16) 0.3862(5) 0.2987(4) 0.0118(4) 0.079(2) 1.000 Uani d O
O(17) 0.5909(3) 0.1942(3) 0.1687(3) 0.0269(11) 1.000 Uani d O
O(18) 0.5678(3) 0.3547(3) 0.0610(3) 0.049(2) 1.000 Uani d O
O(19) 0.5571(3) 0.1740(3) -0.0094(3) 0.042(1) 1.000 Uani d O
O(20) 0.2979(3) 0.5480(2) 0.3510(2) 0.0204(10) 1.000 Uani d O
O(21) 0.2138(3) 0.4466(3) 0.1255(2) 0.0298(11) 1.000 Uani d O
O(22) 0.2492(4) 0.4438(4) 0.4912(3) 0.059(2) 1.000 Uani d O
H(1) 0.4293 0.3620 0.1892 0.046 1.000 Uiso c H
H(2) 0.3947 0.2645 0.2169 0.043 1.000 Uiso c H
H(3) 0.3631 0.1153 0.0655 0.059 1.000 Uiso c H
H(4) 0.4299 0.0818 0.1363 0.053 1.000 Uiso c H
H(5) 0.3295 0.2636 -0.0006 0.111 1.000 Uiso c H
H(6) 0.3805 0.3610 0.0009 0.118 1.000 Uiso c H
H(7) 0.6315 0.2114 0.1384 0.029 1.000 Uiso c H
H(8) 0.6195 0.1338 0.1642 0.036 1.000 Uiso c H
H(9) 0.6121 0.3650 0.0538 0.031 1.000 Uiso c H
H(10) 0.5541 0.3795 0.0970 0.029 1.000 Uiso c H
H(11) 0.5436 0.1098 -0.0009 0.061 1.000 Uiso c H
H(12) 0.6055 0.1900 -0.0438 0.034 1.000 Uiso c H
H(13) 0.3529 0.5336 0.3747 0.028 1.000 Uiso c H
H(14) 0.2767 0.6224 0.3567 0.027 1.000 Uiso c H
H(15) 0.2165 0.3862 0.1148 0.030 1.000 Uiso c H
H(16) 0.2007 0.4641 0.0779 0.029 1.000 Uiso c H
H(17) 0.2040 0.4457 0.5406 0.037 1.000 Uiso c H
H(18) 0.2550 0.4563 0.4390 0.023 1.000 Uiso c H

loop_
_atom_site_aniso_label
_atom_site_aniso_U_11
_atom_site_aniso_U_22
_atom_site_aniso_U_33
_atom_site_aniso_U_12
_atom_site_aniso_U_13
_atom_site_aniso_U_23
Zn(1) 0.0127(2) 0.0114(2) 0.0259(3) -0.0017(3) 0.0003(3) 0.0009(3)
Zn(2) 0.0272(4) 0.0218(3) 0.0341(4) -0.0004(3) 0.0044(3) -0.0015(3)
P(1) 0.0094(6) 0.0106(6) 0.0234(7) 0.0013(5) 0.0004(5) -0.0001(5)
P(2) 0.0113(6) 0.0091(6) 0.0231(7) 0.0012(5) -0.0008(5) 0.0007(6)
P(3) 0.0112(6) 0.0097(6) 0.0216(7) 0.0011(5) -0.0012(5) -0.0002(5)
P(4) 0.0117(6) 0.0130(6) 0.0240(7) -0.0002(5) -0.0006(6) -0.0022(6)
O(1) 0.011(2) 0.012(2) 0.031(2) -0.000(2) 0.001(2) -0.002(2)
O(2) 0.024(2) 0.023(2) 0.032(2) 0.008(2) 0.012(2) 0.001(2)
O(3) 0.019(3) 0.016(3) 0.035(4) 0.0000 -0.013(3) 0.0000
O(4) 0.014(2) 0.015(2) 0.021(2) 0.004(2) 0.001(2) 0.003(2)
O(5) 0.014(2) 0.009(2) 0.040(2) -0.001(1) 0.001(2) 0.003(2)
O(6) 0.020(2) 0.014(2) 0.025(2) 0.006(1) -0.004(2) 0.006(2)
O(7) 0.014(2) 0.023(2) 0.027(2) 0.005(2) -0.003(2) -0.013(2)
O(8) 0.010(2) 0.012(2) 0.028(2) 0.001(1) 0.005(2) 0.004(2)
O(9) 0.019(2) 0.018(2) 0.035(2) -0.003(2) -0.002(2) 0.008(2)
O(10) 0.008(2) 0.016(2) 0.024(2) 0.000(1) -0.001(2) 0.004(2)
O(11) 0.013(2) 0.008(2) 0.041(2) 0.000(1) -0.004(2) 0.004(2)
O(12) 0.018(3) 0.014(2) 0.029(3) 0.0000 0.003(2) 0.0000
O(13) 0.014(2) 0.031(2) 0.032(3) 0.001(2) -0.004(2) -0.009(2)
O(14) 0.037(2) 0.021(2) 0.032(2) 0.007(2) 0.007(2) 0.003(2)
O(15) 0.014(2) 0.018(2) 0.066(3) 0.001(2) 0.006(2) 0.000(2)
O(16) 0.101(5) 0.074(4) 0.063(4) 0.052(4) -0.042(4) -0.013(3)
O(17) 0.018(2) 0.023(2) 0.040(3) -0.001(2) -0.000(2) 0.001(2)
O(18) 0.048(3) 0.027(2) 0.072(4) -0.011(2) 0.036(3) -0.014(2)
O(19) 0.046(3) 0.035(3) 0.045(3) -0.020(2) 0.032(2) -0.017(2)
O(20) 0.016(2) 0.016(2) 0.030(2) 0.001(2) -0.004(2) 0.000(2)
O(21) 0.040(3) 0.020(2) 0.030(2) -0.006(2) -0.011(2) 0.004(2)
O(22) 0.085(4) 0.062(4) 0.029(2) -0.020(3) 0.018(3) -0.001(3)

loop_
_geom_bond_atom_site_label_1
_geom_bond_atom_site_label_2
_geom_bond_distance
_geom_bond_site_symmetry_1
_geom_bond_site_symmetry_2
_geom_bond_publ_flag
ZN1 O21 2.049(5) . . yes
ZN1 O5 2.071(4) . . yes
ZN1 O11 2.080(4) . . yes
ZN1 O1 2.092(4) . . yes
ZN1 O20 2.110(5) . . yes
ZN1 O8 2.119(4) . . yes
ZN2 O19 2.035(5) . . yes
ZN2 O15 2.045(5) . . yes
ZN2 O14 2.052(5) . . yes
ZN2 O16 2.076(6) . . yes
ZN2 O18 2.078(5) . . yes
ZN2 O17 2.161(5) . . yes
P1 O2 1.455(5) . . yes
P1 O1 1.486(4) . . yes
P1 O3 1.592(3) . . yes
P1 O4 1.612(4) . . yes
P2 O5 1.471(4) . . yes
P2 O6 1.479(4) . . yes
P2 O4 1.578(4) . . yes
P2 O7 1.594(4) . . yes
P3 O9 1.482(5) . . yes
P3 O8 1.487(4) . . yes
P3 O10 1.577(4) . . yes
P3 O7 1.591(4) . . yes
P4 O13 1.458(5) . . yes
P4 O11 1.483(4) . . yes
P4 O12 1.596(3) . . yes
P4 O10 1.602(4) . . yes
O14 H2 0.91 . . yes
O14 H1 0.95 . . yes
O15 H3 0.92 . . yes
O15 H4 0.93 . . yes
O16 H6 0.95 . . yes
O16 H5 1.00 . . yes
O17 H7 0.81 . . yes
O17 H8 0.99 . . yes
O17 H2 2.15 . . yes
O18 H9 0.67 . . yes
O18 H10 0.72 . . yes
O19 H12 0.93 . . yes
O19 H11 0.98 . . yes
O20 H13 0.92 . . yes
O20 H14 1.15 . . yes
O20 H18 2.07 . . yes
O21 H16 0.84 . . yes
O21 H15 0.92 . . yes
O21 H17 2.12 . . yes
O22 H18 0.88 . . yes
O22 H17 1.04 . . yes
